data_4029381
loop_
_publ_author_name
'DeBlase, Catherine R.'
'Finke, Ryan T.'
'Porras, Jonathan A.'
'Tanski, Joseph M.'
'Nadeau, Jocelyn M.'

_publ_contact_author 'Jocelyn M. Nadeau'
_publ_section_title
;
 C-Shaped Diastereomers Containing Cofacial Thiophene-Substituted
 Quinoxaline Rings: Synthesis, Photophysical Properties, and X-ray
 Crystallography.
;
_journal_issue 10
_journal_name_full 'The Journal of organic chemistry'
_journal_page_first 4312
_journal_page_last 4321
_journal_paper_doi 10.1021/jo500053m
_journal_volume 79
_journal_year 2014
_chemical_formula_moiety 'C40 H32 Cl4 N4 O4 S2, C H Cl3'
_chemical_formula_sum 'C41 H33 Cl7 N4 O4 S2'
_chemical_formula_weight 957.98
_chemical_name_systematic
; 
 ? 
;
_space_group_IT_number 14
_symmetry_cell_setting monoclinic
_symmetry_space_group_name_Hall '-P 2yn'
_symmetry_space_group_name_H-M 'P 1 21/n 1'
_atom_sites_solution_hydrogens geom
_atom_sites_solution_primary direct
_atom_sites_solution_secondary difmap
_audit_creation_method SHELXL-97
_cell_angle_alpha 90.00
_cell_angle_beta 98.5270(10)
_cell_angle_gamma 90.00
_cell_formula_units_Z 4
_cell_length_a 11.1490(4)
_cell_length_b 32.7727(13)
_cell_length_c 11.5886(5)
_cell_measurement_reflns_used 9842
_cell_measurement_temperature 125(2)
_cell_measurement_theta_max 30.20
_cell_measurement_theta_min 2.17
_cell_volume 4187.5(3)
_computing_cell_refinement 'Bruker SAINT'
_computing_data_collection 'Bruker APEX2'
_computing_data_reduction 'Bruker SAINT'
_computing_molecular_graphics 'Bruker SHELXTL'
_computing_publication_material 'Bruker SHELXTL'
_computing_structure_refinement 'SHELXL-97 (Sheldrick, 2008)'
_computing_structure_solution 'SHELXS-97 (Sheldrick, 2008)'
_diffrn_ambient_temperature 125(2)
_diffrn_measured_fraction_theta_full 0.998
_diffrn_measured_fraction_theta_max 0.998
_diffrn_measurement_device_type 'Bruker APEX-II CCD'
_diffrn_measurement_method '\f and \w scans'
_diffrn_radiation_monochromator graphite
_diffrn_radiation_source 'fine-focus sealed tube'
_diffrn_radiation_type MoK\a
_diffrn_radiation_wavelength 0.71073
_diffrn_reflns_av_R_equivalents 0.0614
_diffrn_reflns_av_sigmaI/netI 0.0504
_diffrn_reflns_limit_h_max 15
_diffrn_reflns_limit_h_min -15
_diffrn_reflns_limit_k_max 46
_diffrn_reflns_limit_k_min -46
_diffrn_reflns_limit_l_max 16
_diffrn_reflns_limit_l_min -16
_diffrn_reflns_number 67690
_diffrn_reflns_theta_full 30.53
_diffrn_reflns_theta_max 30.53
_diffrn_reflns_theta_min 1.88
_exptl_absorpt_coefficient_mu 0.622
_exptl_absorpt_correction_T_max 0.9404
_exptl_absorpt_correction_T_min 0.8211
_exptl_absorpt_correction_type empirical
_exptl_absorpt_process_details SADABS
_exptl_crystal_colour yellow
_exptl_crystal_density_diffrn 1.520
_exptl_crystal_density_method 'not measured'
_exptl_crystal_description plate
_exptl_crystal_F_000 1960
_exptl_crystal_size_max 0.33
_exptl_crystal_size_mid 0.17
_exptl_crystal_size_min 0.10
_refine_diff_density_max 1.648
_refine_diff_density_min -1.410
_refine_diff_density_rms 0.110
_refine_ls_extinction_method none
_refine_ls_goodness_of_fit_ref 1.028
_refine_ls_hydrogen_treatment constr
_refine_ls_matrix_type full
_refine_ls_number_parameters 567
_refine_ls_number_reflns 12782
_refine_ls_number_restraints 123
_refine_ls_restrained_S_all 1.023
_refine_ls_R_factor_all 0.1190
_refine_ls_R_factor_gt 0.0781
_refine_ls_shift/su_max 0.000
_refine_ls_shift/su_mean 0.000
_refine_ls_structure_factor_coef Fsqd
_refine_ls_weighting_details 'calc w=1/[\s^2^(Fo^2^)+(0.1106P)^2^+9.1246P] where P=(Fo^2^+2Fc^2^)/3'
_refine_ls_weighting_scheme calc
_refine_ls_wR_factor_gt 0.2076
_refine_ls_wR_factor_ref 0.2373
_reflns_number_gt 8288
_reflns_number_total 12782
_reflns_threshold_expression >2sigma(I)
_cod_data_source_file jo500053m_si_004.cif
_cod_data_source_block jn1545c
_cod_depositor_comments
;
The following automatic conversions were performed:

'_symmetry_cell_setting' value 'Monoclinic' changed to 'monoclinic'
according to
/usr/data/users/saulius/crontab/automatic-downloads/rss-feeds/ACS/lib/dictionaries/cif_core.dic
dictionary named 'cif_core.dic' version 2.4.2 from 2011-04-26.

Automatic conversion script
Id: cif_fix_values 2281 2013-09-26 08:29:07Z andrius 

 Adding full bibliography for 4029379--4029381.cif.
;
_cod_original_sg_symbol_Hall -P2yn
_cod_original_sg_symbol_H-M P2(1)/n
_cod_database_code 4029381

loop_
_symmetry_equiv_pos_as_xyz
'x, y, z'
'-x+1/2, y+1/2, -z+1/2'
'-x, -y, -z'
'x-1/2, -y-1/2, z-1/2'

loop_
_atom_site_label
_atom_site_type_symbol
_atom_site_fract_x
_atom_site_fract_y
_atom_site_fract_z
_atom_site_U_iso_or_equiv
_atom_site_adp_type
_atom_site_occupancy
_atom_site_symmetry_multiplicity
_atom_site_calc_flag
_atom_site_refinement_flags
_atom_site_disorder_assembly
_atom_site_disorder_group
Cl1 Cl 1.01969(11) 0.06751(3) 1.10689(7) 0.0386(2) Uani 1 1 d . . .
Cl2 Cl 1.36082(8) 0.07585(3) 0.79513(8) 0.0357(2) Uani 1 1 d . . .
Cl3 Cl 0.60813(8) 0.03844(3) 0.69893(9) 0.0362(2) Uani 1 1 d . . .
Cl4 Cl 0.93945(8) 0.06309(3) 0.38375(7) 0.02965(19) Uani 1 1 d . . .
O1 O 1.3082(3) 0.08718(9) 1.0523(2) 0.0368(6) Uani 1 1 d . . .
O2 O 1.2328(3) 0.02159(8) 1.0042(2) 0.0424(7) Uani 1 1 d . . .
O3 O 0.6472(2) 0.05226(8) 0.4395(2) 0.0330(6) Uani 1 1 d . . .
O4 O 0.7779(2) -0.00162(7) 0.4982(2) 0.0274(5) Uani 1 1 d . . .
N1 N 1.0284(3) 0.15067(8) 0.9698(2) 0.0277(6) Uani 1 1 d . . .
N2 N 1.2016(3) 0.15412(9) 0.8073(3) 0.0302(6) Uani 1 1 d . . .
N3 N 0.6981(3) 0.12859(9) 0.6786(3) 0.0334(7) Uani 1 1 d . . .
N4 N 0.8694(3) 0.14162(9) 0.5181(3) 0.0331(7) Uani 1 1 d . . .
C1 C 1.2225(3) 0.07847(11) 0.8524(3) 0.0284(7) Uani 1 1 d . . .
C2 C 1.2241(4) 0.06384(11) 0.9814(3) 0.0314(7) Uani 1 1 d . . .
C3 C 1.3465(5) 0.00306(14) 0.9962(4) 0.0488(11) Uani 1 1 d . . .
H3B H 1.3558 -0.0215 1.0448 0.073 Uiso 1 1 calc R . .
H3C H 1.4119 0.0223 1.0233 0.073 Uiso 1 1 calc R . .
H3D H 1.3501 -0.0044 0.9149 0.073 Uiso 1 1 calc R . .
C4 C 1.3220(5) 0.08027(18) 1.1756(4) 0.0573(13) Uani 1 1 d . . .
H4B H 1.3944 0.0946 1.2137 0.086 Uiso 1 1 calc R . .
H4C H 1.3308 0.0510 1.1914 0.086 Uiso 1 1 calc R . .
H4D H 1.2504 0.0905 1.2062 0.086 Uiso 1 1 calc R . .
C5 C 1.0861(3) 0.07554(10) 0.9789(3) 0.0282(7) Uani 1 1 d . . .
C6 C 1.0897(3) 0.11946(10) 0.9411(3) 0.0254(6) Uani 1 1 d . . .
C7 C 1.0561(3) 0.18672(10) 0.9179(3) 0.0278(7) Uani 1 1 d . . .
C8 C 1.0011(3) 0.22310(10) 0.9498(3) 0.0300(7) Uani 1 1 d . A .
H8A H 0.9453 0.2220 1.0042 0.036 Uiso 1 1 calc R . .
C9 C 1.0277(4) 0.26024(11) 0.9029(3) 0.0336(8) Uani 1 1 d . . .
S1 S 0.8729(3) 0.29860(8) 1.0388(3) 0.0425(6) Uani 0.742(6) 1 d P A 1
C10 C 0.9750(16) 0.2996(5) 0.9413(16) 0.029(2) Uani 0.742(6) 1 d PU A 1
C11 C 1.0107(15) 0.3376(4) 0.9187(16) 0.041(3) Uani 0.742(6) 1 d PU A 1
H11A H 1.0681 0.3442 0.8686 0.049 Uiso 0.742(6) 1 calc PR A 1
C12 C 0.9479(14) 0.3674(3) 0.9826(16) 0.0391(19) Uani 0.742(6) 1 d PU A 1
H12A H 0.9602 0.3961 0.9790 0.047 Uiso 0.742(6) 1 calc PR A 1
C13 C 0.8749(18) 0.3509(3) 1.0434(13) 0.043(2) Uani 0.742(6) 1 d PU A 1
H13A H 0.8255 0.3662 1.0876 0.051 Uiso 0.742(6) 1 calc PR A 1
S1' S 1.0345(11) 0.3453(3) 0.9070(11) 0.040(2) Uani 0.258(6) 1 d P A 2
C10' C 0.993(5) 0.2936(15) 0.948(6) 0.036(7) Uani 0.258(6) 1 d PU A 2
C11' C 0.905(3) 0.3026(9) 1.021(3) 0.043(5) Uani 0.258(6) 1 d PU A 2
H11B H 0.8585 0.2805 1.0443 0.051 Uiso 0.258(6) 1 calc PR A 2
C12' C 0.880(5) 0.3430(12) 1.063(5) 0.046(6) Uani 0.258(6) 1 d PU A 2
H12B H 0.8362 0.3498 1.1243 0.055 Uiso 0.258(6) 1 calc PR A 2
C13' C 0.945(5) 0.3738(12) 0.983(5) 0.043(2) Uani 0.258(6) 1 d PU A 2
H13B H 0.9341 0.4025 0.9780 0.051 Uiso 0.258(6) 1 calc PR A 2
C14 C 1.1081(4) 0.26105(12) 0.8189(4) 0.0400(9) Uani 1 1 d . A .
H14A H 1.1247 0.2863 0.7843 0.048 Uiso 1 1 calc R . .
C15 C 1.1620(4) 0.22631(12) 0.7866(3) 0.0373(8) Uani 1 1 d . . .
H15A H 1.2150 0.2278 0.7297 0.045 Uiso 1 1 calc R A .
C16 C 1.1401(3) 0.18816(11) 0.8368(3) 0.0301(7) Uani 1 1 d . A .
C17 C 1.1762(3) 0.12127(10) 0.8620(3) 0.0268(7) Uani 1 1 d . . .
C18 C 1.0264(3) 0.04921(10) 0.8754(3) 0.0265(7) Uani 1 1 d . . .
H18A H 1.0246 0.0202 0.9021 0.032 Uiso 1 1 calc R . .
C19 C 0.8980(3) 0.06178(10) 0.8240(3) 0.0262(6) Uani 1 1 d . . .
H19A H 0.8413 0.0551 0.8794 0.031 Uiso 1 1 calc R . .
H19B H 0.8948 0.0916 0.8102 0.031 Uiso 1 1 calc R . .
C20 C 0.8605(3) 0.03929(10) 0.7095(3) 0.0247(6) Uani 1 1 d . . .
H20A H 0.8543 0.0095 0.7262 0.030 Uiso 1 1 calc R . .
C21 C 0.7382(3) 0.05402(10) 0.6397(3) 0.0263(6) Uani 1 1 d . . .
C22 C 0.8307(3) 0.10586(10) 0.5458(3) 0.0258(6) Uani 1 1 d . . .
C23 C 0.8195(4) 0.17354(11) 0.5749(4) 0.0370(8) Uani 1 1 d . . .
C24 C 0.8563(5) 0.21378(13) 0.5535(5) 0.0492(11) Uani 1 1 d . . .
H24A H 0.9141 0.2186 0.5026 0.059 Uiso 1 1 calc R . .
C25 C 0.8071(5) 0.24587(12) 0.6075(5) 0.0507(12) Uani 1 1 d . . .
H25A H 0.8328 0.2728 0.5936 0.061 Uiso 1 1 calc R . .
C26 C 0.7204(5) 0.24011(12) 0.6826(4) 0.0452(10) Uani 1 1 d . . .
S2 S 0.5393(2) 0.27235(4) 0.79609(17) 0.0827(6) Uani 1 1 d . . .
C27 C 0.6693(5) 0.27571(14) 0.7349(4) 0.0509(12) Uani 1 1 d U . .
C28 C 0.7105(6) 0.31571(14) 0.7413(5) 0.0580(13) Uani 1 1 d U . .
H28A H 0.7792 0.3246 0.7084 0.070 Uiso 1 1 calc R . .
C29 C 0.6417(7) 0.34147(15) 0.8005(5) 0.0686(16) Uani 1 1 d U . .
H29A H 0.6608 0.3694 0.8153 0.082 Uiso 1 1 calc R . .
C30 C 0.5461(8) 0.32311(17) 0.8347(6) 0.081(2) Uani 1 1 d U . .
H30A H 0.4891 0.3364 0.8752 0.097 Uiso 1 1 calc R . .
C31 C 0.6856(4) 0.20085(12) 0.7041(4) 0.0412(9) Uani 1 1 d . . .
H31A H 0.6278 0.1964 0.7554 0.049 Uiso 1 1 calc R . .
C32 C 0.7343(4) 0.16719(11) 0.6514(3) 0.0344(8) Uani 1 1 d . . .
C33 C 0.7469(3) 0.09950(10) 0.6247(3) 0.0285(7) Uani 1 1 d . . .
C34 C 0.8706(3) 0.06424(10) 0.5116(3) 0.0234(6) Uani 1 1 d . . .
C35 C 0.7505(3) 0.03938(10) 0.5130(3) 0.0260(6) Uani 1 1 d . . .
C36 C 0.6411(4) 0.04237(14) 0.3183(3) 0.0399(9) Uani 1 1 d . . .
H36A H 0.5579 0.0462 0.2788 0.060 Uiso 1 1 calc R . .
H36B H 0.6655 0.0139 0.3105 0.060 Uiso 1 1 calc R . .
H36C H 0.6959 0.0603 0.2829 0.060 Uiso 1 1 calc R . .
C37 C 0.6866(4) -0.03106(11) 0.5175(3) 0.0342(8) Uani 1 1 d . . .
H37A H 0.6982 -0.0562 0.4747 0.051 Uiso 1 1 calc R . .
H37B H 0.6059 -0.0199 0.4899 0.051 Uiso 1 1 calc R . .
H37C H 0.6936 -0.0371 0.6011 0.051 Uiso 1 1 calc R . .
C38 C 0.9515(3) 0.04544(10) 0.6194(3) 0.0235(6) Uani 1 1 d . . .
H38A H 0.9800 0.0180 0.5971 0.028 Uiso 1 1 calc R . .
C39 C 1.0619(3) 0.07079(10) 0.6683(3) 0.0247(6) Uani 1 1 d . . .
H39A H 1.0373 0.0994 0.6793 0.030 Uiso 1 1 calc R . .
H39B H 1.1217 0.0706 0.6132 0.030 Uiso 1 1 calc R . .
C40 C 1.1184(3) 0.05257(10) 0.7854(3) 0.0256(6) Uani 1 1 d . . .
H40A H 1.1502 0.0247 0.7716 0.031 Uiso 1 1 calc R . .
C1S C 1.2583(6) -0.15128(16) 0.9385(5) 0.0648(15) Uani 1 1 d . . .
H1SA H 1.1792 -0.1478 0.9682 0.078 Uiso 1 1 calc R . .
Cl3S Cl 1.30945(14) -0.20132(4) 0.96736(12) 0.0619(4) Uani 1 1 d . . .
Cl2S Cl 1.2369(2) -0.14110(6) 0.79156(16) 0.0985(7) Uani 1 1 d . . .
Cl1S Cl 1.3615(4) -0.11634(9) 1.0090(3) 0.200(2) Uani 1 1 d . . .

loop_
_atom_site_aniso_label
_atom_site_aniso_U_11
_atom_site_aniso_U_22
_atom_site_aniso_U_33
_atom_site_aniso_U_23
_atom_site_aniso_U_13
_atom_site_aniso_U_12
Cl1 0.0681(7) 0.0274(4) 0.0219(4) -0.0001(3) 0.0116(4) 0.0018(4)
Cl2 0.0276(4) 0.0404(5) 0.0385(5) -0.0091(4) 0.0032(3) 0.0068(3)
Cl3 0.0305(4) 0.0398(5) 0.0409(5) -0.0037(4) 0.0132(4) -0.0010(4)
Cl4 0.0381(4) 0.0294(4) 0.0224(4) 0.0004(3) 0.0075(3) 0.0037(3)
O1 0.0421(15) 0.0392(14) 0.0256(12) -0.0047(11) -0.0066(11) 0.0027(12)
O2 0.0591(19) 0.0294(14) 0.0350(14) -0.0023(11) -0.0049(13) 0.0148(13)
O3 0.0306(13) 0.0330(13) 0.0334(13) -0.0037(10) -0.0022(10) 0.0069(10)
O4 0.0301(12) 0.0201(11) 0.0319(12) -0.0029(9) 0.0042(10) -0.0005(9)
N1 0.0364(16) 0.0216(13) 0.0256(13) -0.0032(10) 0.0064(12) 0.0016(11)
N2 0.0343(16) 0.0296(15) 0.0273(14) -0.0051(11) 0.0061(12) 0.0009(12)
N3 0.0367(16) 0.0286(15) 0.0350(16) -0.0033(12) 0.0058(13) 0.0104(13)
N4 0.0383(17) 0.0232(14) 0.0380(17) 0.0008(12) 0.0066(13) 0.0053(12)
C1 0.0281(16) 0.0299(17) 0.0266(16) -0.0049(13) 0.0026(13) 0.0061(13)
C2 0.0399(19) 0.0276(16) 0.0245(16) -0.0038(13) -0.0019(14) 0.0104(14)
C3 0.063(3) 0.043(2) 0.041(2) 0.0034(18) 0.011(2) 0.022(2)
C4 0.056(3) 0.077(4) 0.035(2) -0.014(2) -0.006(2) 0.014(3)
C5 0.0409(19) 0.0233(15) 0.0202(14) -0.0011(12) 0.0040(13) 0.0077(14)
C6 0.0322(17) 0.0229(15) 0.0208(14) -0.0025(11) 0.0024(12) 0.0014(12)
C7 0.0330(17) 0.0221(15) 0.0285(16) -0.0026(12) 0.0051(14) 0.0008(13)
C8 0.0381(19) 0.0219(15) 0.0315(17) -0.0030(13) 0.0102(14) 0.0007(13)
C9 0.041(2) 0.0269(17) 0.0337(19) -0.0022(14) 0.0076(16) 0.0004(15)
S1 0.0542(13) 0.0239(9) 0.0553(12) -0.0031(7) 0.0274(9) 0.0029(8)
C10 0.032(5) 0.016(4) 0.040(4) 0.000(4) 0.008(4) 0.009(3)
C11 0.042(5) 0.028(6) 0.053(5) 0.001(4) 0.013(4) 0.003(4)
C12 0.032(3) 0.014(4) 0.070(4) 0.004(4) 0.004(3) 0.003(3)
C13 0.058(4) 0.020(4) 0.053(5) -0.004(4) 0.014(4) 0.007(4)
S1' 0.049(5) 0.021(3) 0.047(4) 0.003(2) -0.001(3) 0.004(3)
C10' 0.040(17) 0.017(13) 0.051(11) 0.016(8) 0.005(11) 0.004(10)
C11' 0.059(14) 0.025(7) 0.045(12) 0.001(7) 0.008(9) 0.000(9)
C12' 0.052(11) 0.026(11) 0.063(15) 0.004(9) 0.020(11) 0.002(10)
C13' 0.058(4) 0.020(4) 0.053(5) -0.004(4) 0.014(4) 0.007(4)
C14 0.056(2) 0.0241(17) 0.042(2) 0.0035(15) 0.0138(19) -0.0010(16)
C15 0.049(2) 0.0319(18) 0.0351(19) 0.0023(15) 0.0186(17) -0.0024(16)
C16 0.0374(19) 0.0263(16) 0.0281(17) -0.0010(13) 0.0096(14) 0.0002(14)
C17 0.0291(16) 0.0265(16) 0.0237(15) -0.0048(12) 0.0000(13) 0.0038(13)
C18 0.0385(18) 0.0205(14) 0.0209(14) 0.0004(11) 0.0060(13) 0.0045(13)
C19 0.0308(16) 0.0252(15) 0.0244(15) -0.0024(12) 0.0098(13) 0.0004(13)
C20 0.0291(16) 0.0227(14) 0.0230(14) -0.0010(11) 0.0056(12) 0.0007(12)
C21 0.0268(16) 0.0261(15) 0.0270(16) -0.0018(12) 0.0073(13) 0.0025(12)
C22 0.0286(16) 0.0230(15) 0.0252(15) -0.0023(12) 0.0023(12) 0.0052(12)
C23 0.046(2) 0.0220(16) 0.042(2) -0.0008(14) 0.0020(17) 0.0072(15)
C24 0.060(3) 0.0243(18) 0.064(3) 0.0005(18) 0.013(2) 0.0047(18)
C25 0.067(3) 0.0203(17) 0.063(3) -0.0021(18) 0.003(2) 0.0060(18)
C26 0.063(3) 0.0281(19) 0.043(2) -0.0050(16) 0.000(2) 0.0164(18)
S2 0.1282(15) 0.0407(7) 0.0935(12) -0.0023(7) 0.0633(11) 0.0220(8)
C27 0.074(3) 0.034(2) 0.044(2) -0.0037(17) 0.005(2) 0.022(2)
C28 0.082(4) 0.032(2) 0.058(3) -0.012(2) 0.006(3) 0.011(2)
C29 0.108(5) 0.030(2) 0.066(3) -0.012(2) 0.008(3) 0.022(3)
C30 0.131(6) 0.041(3) 0.080(4) -0.002(3) 0.048(4) 0.032(3)
C31 0.050(2) 0.0318(19) 0.042(2) -0.0045(16) 0.0067(18) 0.0140(17)
C32 0.041(2) 0.0256(17) 0.0353(19) -0.0035(14) 0.0011(16) 0.0104(15)
C33 0.0287(16) 0.0254(16) 0.0306(17) -0.0037(13) 0.0024(13) 0.0059(13)
C34 0.0272(15) 0.0220(14) 0.0216(14) -0.0017(11) 0.0048(12) 0.0048(12)
C35 0.0289(16) 0.0231(15) 0.0256(15) 0.0000(12) 0.0029(13) 0.0041(12)
C36 0.041(2) 0.046(2) 0.0297(18) -0.0001(16) -0.0052(16) -0.0010(17)
C37 0.040(2) 0.0273(17) 0.0356(19) -0.0055(14) 0.0071(16) -0.0058(15)
C38 0.0279(15) 0.0220(14) 0.0210(14) 0.0001(11) 0.0051(12) 0.0056(12)
C39 0.0275(15) 0.0259(15) 0.0212(14) -0.0039(12) 0.0058(12) 0.0024(12)
C40 0.0309(16) 0.0226(14) 0.0228(15) -0.0042(12) 0.0022(12) 0.0083(12)
C1S 0.090(4) 0.045(3) 0.066(3) 0.003(2) 0.033(3) 0.010(3)
Cl3S 0.0788(9) 0.0491(7) 0.0615(8) 0.0094(6) 0.0224(7) 0.0076(6)
Cl2S 0.1356(17) 0.0907(12) 0.0730(11) 0.0297(9) 0.0281(11) 0.0531(12)
Cl1S 0.262(4) 0.0835(17) 0.212(4) -0.064(2) -0.105(3) 0.005(2)

loop_
_atom_type_symbol
_atom_type_description
_atom_type_scat_dispersion_real
_atom_type_scat_dispersion_imag
_atom_type_scat_source
C C 0.0033 0.0016 'International Tables Vol C Tables 4.2.6.8 and 6.1.1.4'
H H 0.0000 0.0000 'International Tables Vol C Tables 4.2.6.8 and 6.1.1.4'
N N 0.0061 0.0033 'International Tables Vol C Tables 4.2.6.8 and 6.1.1.4'
O O 0.0106 0.0060 'International Tables Vol C Tables 4.2.6.8 and 6.1.1.4'
S S 0.1246 0.1234 'International Tables Vol C Tables 4.2.6.8 and 6.1.1.4'
Cl Cl 0.1484 0.1585 'International Tables Vol C Tables 4.2.6.8 and 6.1.1.4'

loop_
_geom_angle_atom_site_label_1
_geom_angle_atom_site_label_2
_geom_angle_atom_site_label_3
_geom_angle
C2 O1 C4 118.0(4)
C2 O2 C3 116.4(4)
C35 O3 C36 116.4(3)
C35 O4 C37 116.9(3)
C6 N1 C7 113.7(3)
C17 N2 C16 113.4(3)
C33 N3 C32 113.9(3)
C22 N4 C23 112.8(3)
C17 C1 C40 108.0(3)
C17 C1 C2 99.8(3)
C40 C1 C2 102.2(3)
C17 C1 Cl2 113.6(3)
C40 C1 Cl2 114.5(2)
C2 C1 Cl2 117.1(2)
O1 C2 O2 114.2(3)
O1 C2 C1 108.0(3)
O2 C2 C1 118.0(3)
O1 C2 C5 116.7(3)
O2 C2 C5 106.3(3)
C1 C2 C5 92.0(3)
O2 C3 H3B 109.5
O2 C3 H3C 109.5
H3B C3 H3C 109.5
O2 C3 H3D 109.5
H3B C3 H3D 109.5
H3C C3 H3D 109.5
O1 C4 H4B 109.5
O1 C4 H4C 109.5
H4B C4 H4C 109.5
O1 C4 H4D 109.5
H4B C4 H4D 109.5
H4C C4 H4D 109.5
C6 C5 C18 109.5(3)
C6 C5 C2 99.7(3)
C18 C5 C2 100.6(3)
C6 C5 Cl1 114.7(2)
C18 C5 Cl1 112.4(3)
C2 C5 Cl1 118.3(2)
N1 C6 C17 124.2(3)
N1 C6 C5 129.7(3)
C17 C6 C5 106.0(3)
N1 C7 C8 118.3(3)
N1 C7 C16 121.8(3)
C8 C7 C16 119.9(3)
C9 C8 C7 120.8(3)
C9 C8 H8A 119.6
C7 C8 H8A 119.6
C10' C9 C8 119(3)
C10' C9 C14 121(3)
C8 C9 C14 118.7(3)
C10' C9 C10 8(4)
C8 C9 C10 121.4(8)
C14 C9 C10 119.9(8)
C13 S1 C10 89.7(8)
C11 C10 C9 126.5(14)
C11 C10 S1 112.9(11)
C9 C10 S1 120.1(12)
C10 C11 C12 110.0(12)
C10 C11 H11A 125.0
C12 C11 H11A 125.0
C13 C12 C11 112.8(11)
C13 C12 H12A 123.6
C11 C12 H12A 123.6
C12 C13 S1 114.5(12)
C12 C13 H13A 122.7
S1 C13 H13A 122.7
C13' S1' C10' 101(2)
C9 C10' C11' 133(5)
C9 C10' S1' 125(4)
C11' C10' S1' 101(3)
C10' C11' C12' 125(4)
C10' C11' H11B 117.7
C12' C11' H11B 117.7
C11' C12' C13' 105(4)
C11' C12' H12B 127.6
C13' C12' H12B 127.6
C12' C13' S1' 107(3)
C12' C13' H13B 126.3
S1' C13' H13B 126.3
C15 C14 C9 121.4(4)
C15 C14 H14A 119.3
C9 C14 H14A 119.3
C14 C15 C16 120.9(4)
C14 C15 H15A 119.5
C16 C15 H15A 119.5
N2 C16 C15 119.4(3)
N2 C16 C7 122.5(3)
C15 C16 C7 118.1(3)
N2 C17 C6 124.3(3)
N2 C17 C1 129.3(3)
C6 C17 C1 106.3(3)
C19 C18 C5 115.1(3)
C19 C18 C40 112.9(3)
C5 C18 C40 103.2(3)
C19 C18 H18A 108.5
C5 C18 H18A 108.5
C40 C18 H18A 108.5
C20 C19 C18 109.3(3)
C20 C19 H19A 109.8
C18 C19 H19A 109.8
C20 C19 H19B 109.8
C18 C19 H19B 109.8
H19A C19 H19B 108.3
C19 C20 C21 114.2(3)
C19 C20 C38 113.3(3)
C21 C20 C38 102.5(2)
C19 C20 H20A 108.8
C21 C20 H20A 108.8
C38 C20 H20A 108.8
C33 C21 C20 107.5(3)
C33 C21 C35 100.3(3)
C20 C21 C35 101.5(3)
C33 C21 Cl3 113.6(2)
C20 C21 Cl3 114.5(2)
C35 C21 Cl3 117.7(2)
N4 C22 C33 124.4(3)
N4 C22 C34 128.8(3)
C33 C22 C34 106.6(3)
N4 C23 C32 122.7(3)
N4 C23 C24 118.1(4)
C32 C23 C24 119.2(4)
C25 C24 C23 119.1(5)
C25 C24 H24A 120.4
C23 C24 H24A 120.4
C24 C25 C26 122.3(4)
C24 C25 H25A 118.8
C26 C25 H25A 118.8
C31 C26 C25 118.4(4)
C31 C26 C27 122.1(5)
C25 C26 C27 119.5(4)
C27 S2 C30 92.2(3)
C28 C27 C26 128.9(5)
C28 C27 S2 109.5(4)
C26 C27 S2 121.6(4)
C27 C28 C29 113.4(6)
C27 C28 H28A 123.3
C29 C28 H28A 123.3
C30 C29 C28 113.4(5)
C30 C29 H29A 123.3
C28 C29 H29A 123.3
C29 C30 S2 111.4(4)
C29 C30 H30A 124.3
S2 C30 H30A 124.3
C26 C31 C32 121.1(4)
C26 C31 H31A 119.5
C32 C31 H31A 119.5
N3 C32 C23 121.8(3)
N3 C32 C31 118.3(4)
C23 C32 C31 119.8(4)
N3 C33 C22 124.4(3)
N3 C33 C21 129.1(3)
C22 C33 C21 106.3(3)
C22 C34 C38 107.8(3)
C22 C34 C35 100.5(3)
C38 C34 C35 100.4(3)
C22 C34 Cl4 115.0(2)
C38 C34 Cl4 113.1(2)
C35 C34 Cl4 118.3(2)
O3 C35 O4 113.2(3)
O3 C35 C34 117.8(3)
O4 C35 C34 107.2(3)
O3 C35 C21 107.5(3)
O4 C35 C21 117.4(3)
C34 C35 C21 92.5(2)
O3 C36 H36A 109.5
O3 C36 H36B 109.5
H36A C36 H36B 109.5
O3 C36 H36C 109.5
H36A C36 H36C 109.5
H36B C36 H36C 109.5
O4 C37 H37A 109.5
O4 C37 H37B 109.5
H37A C37 H37B 109.5
O4 C37 H37C 109.5
H37A C37 H37C 109.5
H37B C37 H37C 109.5
C39 C38 C34 115.1(3)
C39 C38 C20 112.8(3)
C34 C38 C20 103.3(3)
C39 C38 H38A 108.5
C34 C38 H38A 108.5
C20 C38 H38A 108.5
C38 C39 C40 108.8(3)
C38 C39 H39A 109.9
C40 C39 H39A 109.9
C38 C39 H39B 109.9
C40 C39 H39B 109.9
H39A C39 H39B 108.3
C39 C40 C1 114.2(3)
C39 C40 C18 113.1(3)
C1 C40 C18 102.7(3)
C39 C40 H40A 108.9
C1 C40 H40A 108.9
C18 C40 H40A 108.9
Cl2S C1S Cl1S 108.9(4)
Cl2S C1S Cl3S 111.4(3)
Cl1S C1S Cl3S 110.6(4)
Cl2S C1S H1SA 108.6
Cl1S C1S H1SA 108.6
Cl3S C1S H1SA 108.6

loop_
_geom_bond_atom_site_label_1
_geom_bond_atom_site_label_2
_geom_bond_distance
Cl1 C5 1.772(4)
Cl2 C1 1.769(4)
Cl3 C21 1.769(4)
Cl4 C34 1.767(3)
O1 C2 1.382(5)
O1 C4 1.433(5)
O2 C2 1.410(4)
O2 C3 1.421(5)
O3 C35 1.393(4)
O3 C36 1.433(5)
O4 C35 1.394(4)
O4 C37 1.444(4)
N1 C6 1.300(4)
N1 C7 1.382(4)
N2 C17 1.301(5)
N2 C16 1.379(5)
N3 C33 1.302(4)
N3 C32 1.378(5)
N4 C22 1.305(5)
N4 C23 1.394(5)
C1 C17 1.504(5)
C1 C40 1.550(5)
C1 C2 1.568(5)
C2 C5 1.582(5)
C3 H3B 0.9800
C3 H3C 0.9800
C3 H3D 0.9800
C4 H4B 0.9800
C4 H4C 0.9800
C4 H4D 0.9800
C5 C6 1.507(5)
C5 C18 1.546(5)
C6 C17 1.427(5)
C7 C8 1.414(5)
C7 C16 1.422(5)
C8 C9 1.383(5)
C8 H8A 0.9500
C9 C10' 1.29(4)
C9 C14 1.418(6)
C9 C10 1.511(12)
S1 C13 1.714(12)
S1 C10 1.719(16)
C10 C11 1.35(2)
C11 C12 1.47(2)
C11 H11A 0.9500
C12 C13 1.27(3)
C12 H12A 0.9500
C13 H13A 0.9500
S1' C13' 1.70(5)
S1' C10' 1.84(6)
C10' C11' 1.42(5)
C11' C12' 1.45(5)
C11' H11B 0.9500
C12' C13' 1.61(8)
C12' H12B 0.9500
C13' H13B 0.9500
C14 C15 1.365(6)
C14 H14A 0.9500
C15 C16 1.415(5)
C15 H15A 0.9500
C18 C19 1.524(5)
C18 C40 1.572(5)
C18 H18A 1.0000
C19 C20 1.521(5)
C19 H19A 0.9900
C19 H19B 0.9900
C20 C21 1.556(5)
C20 C38 1.573(4)
C20 H20A 1.0000
C21 C33 1.505(5)
C21 C35 1.570(5)
C22 C33 1.416(5)
C22 C34 1.506(4)
C23 C32 1.408(6)
C23 C24 1.414(6)
C24 C25 1.379(6)
C24 H24A 0.9500
C25 C26 1.406(7)
C25 H25A 0.9500
C26 C31 1.377(6)
C26 C27 1.468(6)
S2 C27 1.709(6)
S2 C30 1.721(6)
C27 C28 1.387(7)
C28 C29 1.389(7)
C28 H28A 0.9500
C29 C30 1.334(10)
C29 H29A 0.9500
C30 H30A 0.9500
C31 C32 1.409(5)
C31 H31A 0.9500
C34 C38 1.555(4)
C34 C35 1.569(5)
C36 H36A 0.9800
C36 H36B 0.9800
C36 H36C 0.9800
C37 H37A 0.9800
C37 H37B 0.9800
C37 H37C 0.9800
C38 C39 1.523(5)
C38 H38A 1.0000
C39 C40 1.530(5)
C39 H39A 0.9900
C39 H39B 0.9900
C40 H40A 1.0000
C1S Cl2S 1.716(6)
C1S Cl1S 1.739(7)
C1S Cl3S 1.752(5)
C1S H1SA 1.0000

loop_
_geom_torsion_atom_site_label_1
_geom_torsion_atom_site_label_2
_geom_torsion_atom_site_label_3
_geom_torsion_atom_site_label_4
_geom_torsion
C4 O1 C2 O2 -49.0(5)
C4 O1 C2 C1 177.6(3)
C4 O1 C2 C5 75.8(4)
C3 O2 C2 O1 -57.4(4)
C3 O2 C2 C1 71.1(4)
C3 O2 C2 C5 172.5(3)
C17 C1 C2 O1 -64.6(3)
C40 C1 C2 O1 -175.5(3)
Cl2 C1 C2 O1 58.4(3)
C17 C1 C2 O2 164.1(3)
C40 C1 C2 O2 53.1(4)
Cl2 C1 C2 O2 -72.9(4)
C17 C1 C2 C5 54.4(3)
C40 C1 C2 C5 -56.6(3)
Cl2 C1 C2 C5 177.4(2)
O1 C2 C5 C6 57.3(4)
O2 C2 C5 C6 -174.0(3)
C1 C2 C5 C6 -54.0(3)
O1 C2 C5 C18 169.4(3)
O2 C2 C5 C18 -61.9(3)
C1 C2 C5 C18 58.1(3)
O1 C2 C5 Cl1 -67.8(4)
O2 C2 C5 Cl1 61.0(3)
C1 C2 C5 Cl1 -179.1(2)
C7 N1 C6 C17 -1.1(5)
C7 N1 C6 C5 179.7(3)
C18 C5 C6 N1 109.5(4)
C2 C5 C6 N1 -145.5(4)
Cl1 C5 C6 N1 -18.0(5)
C18 C5 C6 C17 -69.7(4)
C2 C5 C6 C17 35.3(3)
Cl1 C5 C6 C17 162.8(2)
C6 N1 C7 C8 -175.4(3)
C6 N1 C7 C16 2.7(5)
N1 C7 C8 C9 178.4(3)
C16 C7 C8 C9 0.2(6)
C7 C8 C9 C10' -168(3)
C7 C8 C9 C14 2.1(6)
C7 C8 C9 C10 -176.6(9)
C10' C9 C10 C11 89(26)
C8 C9 C10 C11 166.9(16)
C14 C9 C10 C11 -12(2)
C10' C9 C10 S1 -82(26)
C8 C9 C10 S1 -3.9(17)
C14 C9 C10 S1 177.4(8)
C13 S1 C10 C11 2.4(16)
C13 S1 C10 C9 174.4(14)
C9 C10 C11 C12 -173.1(15)
S1 C10 C11 C12 -2(2)
C10 C11 C12 C13 0(2)
C11 C12 C13 S1 2(2)
C10 S1 C13 C12 -2.6(17)
C8 C9 C10' C11' -19(8)
C14 C9 C10' C11' 171(5)
C10 C9 C10' C11' 88(26)
C8 C9 C10' S1' 173(3)
C14 C9 C10' S1' 3(6)
C10 C9 C10' S1' -80(25)
C13' S1' C10' C9 172(5)
C13' S1' C10' C11' 1(4)
C9 C10' C11' C12' 180(6)
S1' C10' C11' C12' -10(6)
C10' C11' C12' C13' 15(7)
C11' C12' C13' S1' -12(6)
C10' S1' C13' C12' 6(5)
C10' C9 C14 C15 168(3)
C8 C9 C14 C15 -2.1(6)
C10 C9 C14 C15 176.7(9)
C9 C14 C15 C16 -0.4(7)
C17 N2 C16 C15 178.0(3)
C17 N2 C16 C7 -0.9(5)
C14 C15 C16 N2 -176.2(4)
C14 C15 C16 C7 2.8(6)
N1 C7 C16 N2 -1.9(6)
C8 C7 C16 N2 176.2(3)
N1 C7 C16 C15 179.2(4)
C8 C7 C16 C15 -2.7(5)
C16 N2 C17 C6 2.6(5)
C16 N2 C17 C1 178.9(3)
N1 C6 C17 N2 -1.8(6)
C5 C6 C17 N2 177.5(3)
N1 C6 C17 C1 -178.7(3)
C5 C6 C17 C1 0.6(4)
C40 C1 C17 N2 -106.9(4)
C2 C1 C17 N2 146.7(4)
Cl2 C1 C17 N2 21.2(5)
C40 C1 C17 C6 69.8(3)
C2 C1 C17 C6 -36.6(3)
Cl2 C1 C17 C6 -162.0(2)
C6 C5 C18 C19 -58.2(4)
C2 C5 C18 C19 -162.6(3)
Cl1 C5 C18 C19 70.5(3)
C6 C5 C18 C40 65.2(3)
C2 C5 C18 C40 -39.2(3)
Cl1 C5 C18 C40 -166.0(2)
C5 C18 C19 C20 168.7(3)
C40 C18 C19 C20 50.6(4)
C18 C19 C20 C21 -171.9(3)
C18 C19 C20 C38 -54.9(4)
C19 C20 C21 C33 53.6(4)
C38 C20 C21 C33 -69.4(3)
C19 C20 C21 C35 158.4(3)
C38 C20 C21 C35 35.4(3)
C19 C20 C21 Cl3 -73.7(3)
C38 C20 C21 Cl3 163.3(2)
C23 N4 C22 C33 0.0(5)
C23 N4 C22 C34 -174.3(3)
C22 N4 C23 C32 -1.4(5)
C22 N4 C23 C24 178.9(4)
N4 C23 C24 C25 179.3(4)
C32 C23 C24 C25 -0.5(7)
C23 C24 C25 C26 -0.7(8)
C24 C25 C26 C31 1.3(7)
C24 C25 C26 C27 -178.4(5)
C31 C26 C27 C28 165.8(5)
C25 C26 C27 C28 -14.5(8)
C31 C26 C27 S2 -16.2(6)
C25 C26 C27 S2 163.5(4)
C30 S2 C27 C28 -2.6(5)
C30 S2 C27 C26 179.1(4)
C26 C27 C28 C29 -178.2(5)
S2 C27 C28 C29 3.7(6)
C27 C28 C29 C30 -3.1(8)
C28 C29 C30 S2 1.0(8)
C27 S2 C30 C29 1.0(6)
C25 C26 C31 C32 -0.7(7)
C27 C26 C31 C32 179.0(4)
C33 N3 C32 C23 -1.9(5)
C33 N3 C32 C31 179.2(4)
N4 C23 C32 N3 2.5(6)
C24 C23 C32 N3 -177.8(4)
N4 C23 C32 C31 -178.7(4)
C24 C23 C32 C31 1.0(6)
C26 C31 C32 N3 178.5(4)
C26 C31 C32 C23 -0.4(6)
C32 N3 C33 C22 0.6(5)
C32 N3 C33 C21 174.0(3)
N4 C22 C33 N3 0.3(6)
C34 C22 C33 N3 175.7(3)
N4 C22 C33 C21 -174.3(3)
C34 C22 C33 C21 1.0(4)
C20 C21 C33 N3 -104.4(4)
C35 C21 C33 N3 149.9(4)
Cl3 C21 C33 N3 23.4(5)
C20 C21 C33 C22 69.9(3)
C35 C21 C33 C22 -35.8(3)
Cl3 C21 C33 C22 -162.3(2)
N4 C22 C34 C38 104.6(4)
C33 C22 C34 C38 -70.5(3)
N4 C22 C34 C35 -150.8(4)
C33 C22 C34 C35 34.1(3)
N4 C22 C34 Cl4 -22.6(5)
C33 C22 C34 Cl4 162.3(2)
C36 O3 C35 O4 -49.5(4)
C36 O3 C35 C34 76.6(4)
C36 O3 C35 C21 179.2(3)
C37 O4 C35 O3 -59.3(4)
C37 O4 C35 C34 169.1(3)
C37 O4 C35 C21 66.9(4)
C22 C34 C35 O3 59.0(3)
C38 C34 C35 O3 169.5(3)
Cl4 C34 C35 O3 -67.0(3)
C22 C34 C35 O4 -172.0(3)
C38 C34 C35 O4 -61.5(3)
Cl4 C34 C35 O4 62.0(3)
C22 C34 C35 C21 -52.3(3)
C38 C34 C35 C21 58.2(3)
Cl4 C34 C35 C21 -178.3(2)
C33 C21 C35 O3 -67.2(3)
C20 C21 C35 O3 -177.7(3)
Cl3 C21 C35 O3 56.5(3)
C33 C21 C35 O4 163.8(3)
C20 C21 C35 O4 53.4(4)
Cl3 C21 C35 O4 -72.5(4)
C33 C21 C35 C34 52.9(3)
C20 C21 C35 C34 -57.5(3)
Cl3 C21 C35 C34 176.7(2)
C22 C34 C38 C39 -57.1(3)
C35 C34 C38 C39 -161.8(3)
Cl4 C34 C38 C39 71.1(3)
C22 C34 C38 C20 66.2(3)
C35 C34 C38 C20 -38.5(3)
Cl4 C34 C38 C20 -165.5(2)
C19 C20 C38 C39 3.2(4)
C21 C20 C38 C39 126.7(3)
C19 C20 C38 C34 -121.7(3)
C21 C20 C38 C34 1.9(3)
C34 C38 C39 C40 169.8(3)
C20 C38 C39 C40 51.6(3)
C38 C39 C40 C1 -172.9(3)
C38 C39 C40 C18 -55.9(3)
C17 C1 C40 C39 52.7(4)
C2 C1 C40 C39 157.4(3)
Cl2 C1 C40 C39 -74.9(3)
C17 C1 C40 C18 -70.1(3)
C2 C1 C40 C18 34.6(3)
Cl2 C1 C40 C18 162.3(2)
C19 C18 C40 C39 4.4(4)
C5 C18 C40 C39 -120.5(3)
C19 C18 C40 C1 127.9(3)
C5 C18 C40 C1 3.1(3)
